data_1541393
loop_
_publ_author_name
'Corma, A.'
'Puche, M.'
'Teat, S.J.'
'Rey, F.'
'Sankar, G.'

_publ_section_title
;
 A zeolite structure (ITQ-13) with three sets of medium-pore crossing
 channels formed by 9- and 10-rings
;
_journal_name_full 'Angew. Chem. Int. ed.'
_journal_page_first 1156
_journal_page_last 1159
_journal_volume 42
_journal_year 2003
_chemical_formula_sum 'C24 H68 F4 N4 O116 Si56'
_chemical_name_systematic
;
(Si O2)56 (((C H3)3 N (C H2)6 N (C H3)3) F2)2 (H2 O)4
;
_space_group_IT_number 38
_symmetry_space_group_name_Hall 'A 2 -2'
_symmetry_space_group_name_H-M 'A m m 2'
_cell_angle_alpha 90
_cell_angle_beta 90
_cell_angle_gamma 90
_cell_formula_units_Z 1
_cell_length_a 12.525
_cell_length_b 11.391
_cell_length_c 22.053
_cell_volume 3146.352
_citation_journal_id_ASTM ACIEF5
_cod_data_source_file Corma_ACIEF5_2003_464.cif
_cod_data_source_block C24H68F4N4O116Si56
_cod_database_code 1541393

loop_
_symmetry_equiv_pos_as_xyz
x,y,z
-x,-y,z
-x,y,z
x,-y,z
x,y+1/2,z+1/2
-x,-y+1/2,z+1/2
-x,y+1/2,z+1/2
x,-y+1/2,z+1/2

loop_
_atom_site_label
_atom_site_type_symbol
_atom_site_fract_x
_atom_site_fract_y
_atom_site_fract_z
_atom_site_occupancy
_atom_site_U_iso_or_equiv
O9 O-2 -0.3204 0.1104 0.6531 1 0.0
H23 H -0.0947 0.6205 0.0379 0.25 0.0
C10 C -0.08 0.536 0.0352 0.25 0.0
H7 H -0.0951 0.4242 0.2643 0.25 0.0
C2 C -0.0307 0.501 0.3774 0.25 0.0
O17 O-2 0.5 0.5 0.7174 1 0.0
H11 H -0.0694 0.6106 0.1522 0.25 0.0
H30 H 0.1361 0.5552 0.0405 0.25 0.0
H17 H -0.0416 0.3513 0.544 0.25 0.0
O15 O-2 -0.6038 0.3132 0.8922 1 0.0
H4 H -0.0774 0.5713 0.3749 0.25 0.0
H16 H -0.0648 0.333 0.4733 0.25 0.0
O12 O-2 -0.1919 0.2211 0.3964 1 0.0
O22 O-2 -0.3793 0.1351 0.5421 0.5 0.0
O14 O-2 0 0.3289 0.6996 1 0.0
H10 H 0.0438 0.4057 0.1936 0.25 0.0
O1 O-2 -0.3177 0.3857 0.3549 1 0.0
O18 O-2 0.5 0.3203 0.7903 1 0.0
Si2 Si+4 -0.1211 0.3668 0.71695 1 0.0
O10 O-2 -0.1526 0.3364 0.7858 1 0.0
C9 C -0.1085 0.561 0.505 0.25 0.0
H24 H -0.1468 0.4923 0.04 0.25 0.0
H2 H 0.0859 0.5964 0.4266 0.25 0.0
N2 N+1 0 0.5 0.0864 1 0.0
H20 H -0.0997 0.6462 0.5025 0.25 0.0
H21 H -0.1329 0.5398 0.546 0.25 0.0
H5 H 0.0714 0.4081 0.316 0.25 0.0
H3 H -0.0758 0.4316 0.3854 0.25 0.0
F1 F-1 0 0 0.2861 1 0.0
Si8 Si+4 -0.3744 0.5 0.18498 1 0.0
Si1 Si+4 0.5 0.362 0.85983 1 0.0
O3 O-2 -0.3114 0.3378 0.4708 1 0.0
O8 O-2 -0.1917 0.2821 0.6731 1 0.0
H26 H 0.052 0.3497 0.0409 0.25 0.0
O5 O-2 -0.1503 0.5 0.873 1 0.0
F2 F-1 -0.446 0.439 0.472 0.25 0.0
C6 C -0.0545 0.526 0.1486 0.25 0.0
O4 O-2 -0.3979 0.3132 0.6891 1 0.0
H22 H -0.0487 0.5183 -0.0045 0.25 0.0
Si3 Si+4 -0.308 0.2481 0.65152 1 0.0
O11 O-2 0.5 0.3252 0.5327 1 0.0
H15 H 0.0548 0.528 0.5818 0.25 0.0
Si7 Si+4 -0.3789 0.3654 0.53118 1 0.0
H6 H 0.0887 0.5476 0.312 0.25 0.0
H13 H 0.094 0.6287 0.5364 0.25 0.0
H28 H 0.153 0.5502 0.1124 0.25 0.0
Si9 Si+4 -0.374 0.5 0.32722 1 0.0
O19 O-2 -0.1501 0.5 0.6985 1 0.0
C3 C 0.034 0.485 0.3159 0.25 0.0
O2 O-2 -0.3632 0.5 0.553 1 0.0
C11 C 0.023 0.3671 0.0813 0.25 0.0
H14 H 0.1507 0.5028 0.5357 0.25 0.0
C8 C -0.014 0.3647 0.503 0.25 0.0
Si4 Si+4 0.5 0.3612 0.72121 1 0.0
C7 C 0.083 0.544 0.5412 0.25 0.0
Si5 Si+4 -0.1215 0.3673 0.85519 1 0.0
H18 H 0.0549 0.3254 0.4984 0.25 0.0
O16 O-2 -0.3573 0.5 0.2525 1 0.0
H9 H 0.0811 0.539 0.2034 0.25 0.0
C4 C -0.045 0.491 0.2621 0.25 0.0
H8 H -0.0865 0.5647 0.2644 0.25 0.0
O21 O-2 0.5 0.5 0.3394 1 0.0
H29 H 0.0867 0.6557 0.0827 0.25 0.0
Si6 Si+4 -0.3063 0.28 0.40547 1 0.0
O20 O-2 0.5 0.5 0.1715 1 0.0
C5 C 0.018 0.487 0.201 0.25 0.0
C12 C 0.1033 0.572 0.0799 0.25 0.0
N1 N+1 0 0.5 0.4922 1 0.0
H19 H -0.1614 0.535 0.4753 0.25 0.0
O6 O-2 0 0.3346 0.8724 1 0.0
O7 O-2 -0.3159 0.2876 0.5818 1 0.0
H27 H -0.0431 0.3229 0.0874 0.25 0.0
H12 H -0.1233 0.483 0.151 0.25 0.0
C1 C 0.054 0.517 0.429 0.25 0.0
O13 O-2 0.5 0.5 0.864 1 0.0
H25 H 0.0753 0.3443 0.1122 0.25 0.0
H1 H 0.112 0.4587 0.4239 0.25 0.0
